data_7052857
loop_
_publ_author_name
'Clifford, Sarah E.'
'Runowski, Marcin'
'Parthasarathy, Nalini'
'Besnard, C\'eline'
'Melich, Xavier'
'Williams, Alan F.'

_publ_section_title
;
 Unusual solidification and phosphate binding to benzimidazole cations in
 the presence of water
;
_journal_issue 3
_journal_name_full 'New Journal of Chemistry'
_journal_page_first 823
_journal_paper_doi 10.1039/c2nj20897k
_journal_volume 36
_journal_year 2012
_chemical_formula_moiety '2(C17 H18 N4), 0.5(H4 O2), 2(O4 S), 5(H2 O)'
_chemical_formula_sum 'C34 H48 N8 O14 S2'
_chemical_formula_weight 856.93
_chemical_name_common '1,2-bis(benzimidazolonium)ethane sulphate trihydrate'
_chemical_name_systematic '1,2-bis(benzimidazolonium)ethane sulphate trihydrate'
_space_group_IT_number 7
_symmetry_cell_setting monoclinic
_symmetry_space_group_name_Hall 'P -2yac'
_symmetry_space_group_name_H-M 'P 1 n 1'
_atom_sites_solution_hydrogens geom
_atom_sites_solution_primary direct
_cell_angle_alpha 90
_cell_angle_beta 94.68(3)
_cell_angle_gamma 90
_cell_formula_units_Z 2
_cell_length_a 6.9865(8)
_cell_length_b 17.3680(10)
_cell_length_c 15.8470(10)
_cell_measurement_reflns_used 17102
_cell_measurement_temperature 220
_cell_measurement_theta_max 28.301
_cell_measurement_theta_min 2.345
_cell_volume 1916.5(3)
_computing_cell_refinement 'XDS (Kabsch, 1993)'
_computing_data_collection 'STOE XAREA'
_computing_data_reduction 'XDS (Kabsch, 1993)'
_computing_molecular_graphics 'CAMERON (Watkin et al., 1996)'
_computing_publication_material 'CRYSTALS (Betteridge et al., 2003)'
_computing_structure_refinement 'CRYSTALS (Betteridge et al., 2003)'
_computing_structure_solution 'Sir2004 (Burla et al., 2005)'
_diffrn_ambient_temperature 200
_diffrn_detector 'image plate (34 cm diameter)'
_diffrn_detector_area_resol_mean 6.67
_diffrn_detector_type STOE
_diffrn_measured_fraction_theta_full 0.994
_diffrn_measured_fraction_theta_max 0.994
_diffrn_measurement_details ' 145 frames, detector distance = 70 mm'
_diffrn_measurement_device '2-circle goniometer'
_diffrn_measurement_device_type 'STOE IPDS 2'
_diffrn_measurement_method 'rotation method'
_diffrn_radiation_collimation '0.5 mm diameter, monocapillary'
_diffrn_radiation_monochromator 'plane graphite'
_diffrn_radiation_polarisn_norm 0
_diffrn_radiation_type 'Mo K\a'
_diffrn_radiation_wavelength 0.71073
_diffrn_reflns_av_R_equivalents 0.026
_diffrn_reflns_limit_h_max 9
_diffrn_reflns_limit_h_min -9
_diffrn_reflns_limit_k_max 23
_diffrn_reflns_limit_k_min -23
_diffrn_reflns_limit_l_max 21
_diffrn_reflns_limit_l_min -21
_diffrn_reflns_number 17102
_diffrn_reflns_theta_full 28.301
_diffrn_reflns_theta_max 28.301
_diffrn_reflns_theta_min 2.345
_diffrn_source 'sealed X-ray tube, 12 x 0.4 mm long-fine focus'
_diffrn_source_current 35
_diffrn_source_power 1.93
_diffrn_source_voltage 55
_diffrn_standards_number 0
_exptl_absorpt_coefficient_mu 0.219
_exptl_absorpt_correction_type none
_exptl_crystal_colour yellow
_exptl_crystal_density_diffrn 1.485
_exptl_crystal_density_method 'not measured'
_exptl_crystal_description 'elongated platelet'
_exptl_crystal_F_000 904
_exptl_crystal_size_max 0.40
_exptl_crystal_size_mid 0.10
_exptl_crystal_size_min 0.01
_refine_diff_density_max 0.32
_refine_diff_density_min -0.52
_refine_ls_abs_structure_details 'Flack (1983), 4242 Friedel-pairs'
_refine_ls_abs_structure_Flack 0.08(5)
_refine_ls_extinction_method None
_refine_ls_goodness_of_fit_ref 1.7020
_refine_ls_hydrogen_treatment constr
_refine_ls_matrix_type full
_refine_ls_number_parameters 533
_refine_ls_number_reflns 7119
_refine_ls_number_restraints 2
_refine_ls_R_factor_all 0.0388
_refine_ls_R_factor_gt 0.0356
_refine_ls_shift/su_max 0.000677
_refine_ls_structure_factor_coef Fsqd
_refine_ls_weighting_details
;
Method, part 1, Chebychev polynomial, (Watkin, 1994, Prince, 1982)
[weight] = 1.0/[A~0~*T~0~(x)+A~1~*T~1~(x) ... +A~n-1~]*T~n-1~(x)]
where A~i~ are the Chebychev coefficients listed below and x= Fcalc/Fmax
Method = Robust Weighting (Prince, 1982)
W = [weight] * [1-(deltaF/6*sigmaF)^2^]^2^
A~i~ are:
343. 447. 230. 93.4
;
_refine_ls_weighting_scheme calc
_refine_ls_wR_factor_all 0.0536
_refine_ls_wR_factor_gt 0.0530
_refine_ls_wR_factor_ref 0.0536
_reflns_limit_h_max 9
_reflns_limit_h_min -9
_reflns_limit_k_max 23
_reflns_limit_k_min 0
_reflns_limit_l_max 21
_reflns_limit_l_min -21
_reflns_number_gt 6656
_reflns_number_total 8995
_reflns_threshold_expression I>2.0\s(I)
_oxford_diffrn_Wilson_B_factor 1.35
_oxford_diffrn_Wilson_scale 0.10
_oxford_refine_ls_r_factor_ref 0.0388
_oxford_refine_ls_scale 4.08(2)
_oxford_reflns_number_all 7119
_oxford_reflns_threshold_expression_ref I>-10.0\s(I)
_cod_data_source_file c2nj20897k.txt
_cod_data_source_block 2(SO4)3H2O
_cod_depositor_comments
;
The following automatic conversions were performed:

'_symmetry_cell_setting' value 'Monoclinic' changed to 'monoclinic'
according to /home/saulius/struct/CIF-dictionaries/cif_core.dic
dictionary named 'cif_core.dic' version 2.4.1 from 2010-06-29.

Automatic conversion script
Id: cif_fix_values 1715 2011-07-08 13:25:40Z adriana 
;
_cod_original_sg_symbol_Hall 'P -2yac '
_cod_original_sg_symbol_H-M 'P 1 n 1 '
_cod_database_code 7052857

loop_
_symmetry_equiv_pos_as_xyz
x,y,z
x+1/2,-y,z+1/2

loop_
_atom_site_label
_atom_site_type_symbol
_atom_site_fract_x
_atom_site_fract_y
_atom_site_fract_z
_atom_site_U_iso_or_equiv
_atom_site_occupancy
_atom_site_adp_type
_atom_site_refinement_flags_posn
_atom_site_disorder_group
C1 C -0.2444(4) 0.03925(15) 1.40968(16) 0.0249 1.0000 Uani . .
C2 C -0.1982(4) -0.03502(15) 1.43983(15) 0.0256 1.0000 Uani . .
C3 C -0.1811(3) -0.09618(15) 1.38580(15) 0.0233 1.0000 Uani . .
C4 C -0.2138(3) -0.08105(13) 1.29909(14) 0.0182 1.0000 Uani . .
C5 C -0.2582(3) -0.00728(13) 1.26964(15) 0.0174 1.0000 Uani . .
C6 C -0.2759(3) 0.05500(14) 1.32437(15) 0.0210 1.0000 Uani . .
N7 N -0.2077(3) -0.12726(11) 1.22768(12) 0.0180 1.0000 Uani . .
N8 N -0.2781(3) -0.01152(11) 1.18252(12) 0.0178 1.0000 Uani . .
C9 C -0.2475(3) -0.08411(13) 1.15971(14) 0.0178 1.0000 Uani . .
C10 C -0.2552(4) -0.11354(12) 1.07104(14) 0.0206 1.0000 Uani . .
C11 C -0.2313(3) -0.04849(13) 1.00815(13) 0.0199 1.0000 Uani . .
C12 C -0.2433(3) -0.07681(12) 0.91682(13) 0.0187 1.0000 Uani . .
C13 C -0.2354(3) -0.01108(13) 0.85718(15) 0.0174 1.0000 Uani . .
N14 N -0.2045(3) 0.06193(11) 0.87984(12) 0.0170 1.0000 Uani . .
N15 N -0.2605(3) -0.01559(12) 0.77310(12) 0.0204 1.0000 Uani . .
C16 C -0.2433(3) 0.05816(14) 0.73935(15) 0.0186 1.0000 Uani . .
C17 C -0.2086(3) 0.10713(14) 0.80731(15) 0.0195 1.0000 Uani . .
C18 C -0.1867(4) 0.18678(14) 0.79771(16) 0.0250 1.0000 Uani . .
C19 C -0.1995(4) 0.21335(16) 0.71563(17) 0.0317 1.0000 Uani . .
C20 C -0.2329(4) 0.16300(16) 0.64627(15) 0.0304 1.0000 Uani . .
C21 C -0.2567(4) 0.08525(16) 0.65606(15) 0.0264 1.0000 Uani . .
C22 C 0.6349(4) 0.70440(15) 0.46297(16) 0.0282 1.0000 Uani . .
C23 C 0.6349(3) 0.65911(16) 0.53635(15) 0.0294 1.0000 Uani . .
C24 C 0.6659(3) 0.58092(15) 0.53522(14) 0.0242 1.0000 Uani . .
C25 C 0.6966(3) 0.54881(14) 0.45665(15) 0.0192 1.0000 Uani . .
C26 C 0.6958(3) 0.59393(14) 0.38387(14) 0.0184 1.0000 Uani . .
C27 C 0.6650(4) 0.67211(15) 0.38557(16) 0.0258 1.0000 Uani . .
N28 N 0.7294(3) 0.54241(11) 0.31820(11) 0.0173 1.0000 Uani . .
N29 N 0.7309(3) 0.47407(12) 0.43256(12) 0.0184 1.0000 Uani . .
C30 C 0.7504(3) 0.47220(14) 0.34916(14) 0.0170 1.0000 Uani . .
C31 C 0.7880(3) 0.39931(13) 0.30290(14) 0.0202 1.0000 Uani . .
C32 C 0.8162(3) 0.40793(13) 0.20854(13) 0.0187 1.0000 Uani . .
C33 C 0.6266(3) 0.40776(13) 0.15280(13) 0.0190 1.0000 Uani . .
C34 C 0.6555(3) 0.42374(12) 0.06209(14) 0.0165 1.0000 Uani . .
N35 N 0.7000(3) 0.49323(11) 0.03465(11) 0.0174 1.0000 Uani . .
N36 N 0.6391(3) 0.37424(11) -0.00173(12) 0.0177 1.0000 Uani . .
C37 C 0.6769(3) 0.41335(14) -0.07537(14) 0.0169 1.0000 Uani . .
C38 C 0.7161(3) 0.48974(13) -0.05150(15) 0.0179 1.0000 Uani . .
C39 C 0.7570(4) 0.54538(15) -0.10996(16) 0.0255 1.0000 Uani . .
C40 C 0.7574(4) 0.52200(16) -0.19297(16) 0.0292 1.0000 Uani . .
C41 C 0.7160(4) 0.44629(17) -0.21730(15) 0.0294 1.0000 Uani . .
C42 C 0.6741(3) 0.39031(15) -0.15939(15) 0.0231 1.0000 Uani . .
S43 S 0.20573(9) 0.82516(3) 0.57097(4) 0.0170 1.0000 Uani . .
O44 O 0.0774(2) 0.88691(9) 0.59969(11) 0.0274 1.0000 Uani . .
O45 O 0.3689(2) 0.86287(9) 0.53355(10) 0.0242 1.0000 Uani . .
O46 O 0.0962(3) 0.77861(10) 0.50682(12) 0.0304 1.0000 Uani . .
O47 O 0.2754(3) 0.77777(10) 0.64365(11) 0.0321 1.0000 Uani . .
S48 S 0.78596(9) 0.67748(3) 0.13168(4) 0.0156 1.0000 Uani . .
O49 O 0.7662(3) 0.59535(9) 0.15727(10) 0.0282 1.0000 Uani . .
O50 O 0.6003(2) 0.70550(10) 0.09442(11) 0.0301 1.0000 Uani . .
O51 O 0.9273(3) 0.68224(11) 0.06853(11) 0.0375 1.0000 Uani . .
O52 O 0.8485(3) 0.72163(10) 0.20779(11) 0.0293 1.0000 Uani . .
O53 O 0.7776(3) 0.38685(10) 0.57105(11) 0.0270 1.0000 Uani . .
O54 O 1.1015(8) 0.2544(3) 0.2658(4) 0.0379 0.5000 Uani . 2
O55 O 1.0868(8) 0.2098(3) 0.2730(4) 0.0542 0.5000 Uani . 1
O56 O 0.4820(3) 0.24249(13) 0.26930(13) 0.0550 1.0000 Uani . .
O57 O 0.5850(3) 0.23117(12) 0.44019(12) 0.0416 1.0000 Uani . .
O58 O -0.0197(3) 0.24592(13) 0.43035(12) 0.0500 1.0000 Uani . .
O59 O 0.7006(3) 0.88793(14) 0.64031(12) 0.0451 1.0000 Uani . .
H562 H 0.3467 0.2323 0.2612 0.0500 1.0000 Uiso R .
H561 H 0.5289 0.2315 0.2154 0.0500 1.0000 Uiso R .
H532 H 0.6624 0.3612 0.5847 0.0500 1.0000 Uiso R .
H531 H 0.8796 0.3538 0.5934 0.0500 1.0000 Uiso R .
H592 H 0.5970 0.8742 0.5995 0.0500 1.0000 Uiso R .
H591 H 0.8141 0.8714 0.6154 0.0500 1.0000 Uiso R .
H582 H 0.0256 0.2627 0.4861 0.0500 1.0000 Uiso R .
H581 H -0.1561 0.2409 0.4323 0.0500 1.0000 Uiso R .
H571 H 0.5331 0.2422 0.3836 0.0500 1.0000 Uiso R .
H572 H 0.5169 0.2650 0.4750 0.0500 1.0000 Uiso R .
H551 H 0.9756 0.2128 0.2333 0.0500 0.5000 Uiso R 1
H542 H 0.9906 0.2441 0.2276 0.0500 0.5000 Uiso R 2
H552 H 1.0388 0.2206 0.3267 0.0500 0.5000 Uiso R 1
H541 H 1.0550 0.2515 0.3209 0.0500 0.5000 Uiso R 2
H141 H -0.1978 0.0900 0.9235 0.0500 1.0000 Uiso R .
H211 H -0.2801 0.0517 0.6089 0.0372 1.0000 Uiso R .
H201 H -0.2394 0.1845 0.5910 0.0437 1.0000 Uiso R .
H191 H -0.1854 0.2670 0.7061 0.0413 1.0000 Uiso R .
H181 H -0.1631 0.2202 0.8449 0.0343 1.0000 Uiso R .
H151 H -0.2941 -0.0571 0.7406 0.0500 1.0000 Uiso R .
H121 H -0.1372 -0.1099 0.9100 0.0275 1.0000 Uiso R .
H122 H -0.3599 -0.1044 0.9046 0.0275 1.0000 Uiso R .
H112 H -0.1099 -0.0247 1.0215 0.0276 1.0000 Uiso R .
H111 H -0.3307 -0.0119 1.0134 0.0276 1.0000 Uiso R .
H101 H -0.1550 -0.1500 1.0666 0.0302 1.0000 Uiso R .
H102 H -0.3761 -0.1378 1.0578 0.0302 1.0000 Uiso R .
H81 H -0.3148 0.0240 1.1504 0.0500 1.0000 Uiso R .
H31 H -0.1483 -0.1464 1.4061 0.0312 1.0000 Uiso R .
H21 H -0.1788 -0.0432 1.4992 0.0337 1.0000 Uiso R .
H11 H -0.2549 0.0797 1.4495 0.0336 1.0000 Uiso R .
H61 H -0.3064 0.1055 1.3043 0.0292 1.0000 Uiso R .
H71 H -0.1862 -0.1777 1.2244 0.0500 1.0000 Uiso R .
H351 H 0.7381 0.5335 0.0663 0.0500 1.0000 Uiso R .
H391 H 0.7809 0.5973 -0.0933 0.0323 1.0000 Uiso R .
H401 H 0.7874 0.5585 -0.2346 0.0379 1.0000 Uiso R .
H411 H 0.7164 0.4328 -0.2754 0.0388 1.0000 Uiso R .
H421 H 0.6456 0.3387 -0.1760 0.0309 1.0000 Uiso R .
H361 H 0.6827 0.3251 -0.0024 0.0500 1.0000 Uiso R .
H331 H 0.5446 0.4462 0.1727 0.0279 1.0000 Uiso R .
H332 H 0.5677 0.3587 0.1567 0.0279 1.0000 Uiso R .
H322 H 0.8807 0.4552 0.2003 0.0264 1.0000 Uiso R .
H321 H 0.8932 0.3664 0.1919 0.0264 1.0000 Uiso R .
H311 H 0.9007 0.3763 0.3297 0.0291 1.0000 Uiso R .
H312 H 0.6813 0.3661 0.3076 0.0291 1.0000 Uiso R .
H281 H 0.7539 0.5605 0.2623 0.0500 1.0000 Uiso R .
H241 H 0.6671 0.5504 0.5850 0.0333 1.0000 Uiso R .
H231 H 0.6126 0.6834 0.5884 0.0377 1.0000 Uiso R .
H221 H 0.6152 0.7584 0.4666 0.0389 1.0000 Uiso R .
H271 H 0.6633 0.7023 0.3355 0.0327 1.0000 Uiso R .
H291 H 0.7600 0.4404 0.4642 0.0500 1.0000 Uiso R .

loop_
_atom_site_aniso_label
_atom_site_aniso_U_11
_atom_site_aniso_U_22
_atom_site_aniso_U_33
_atom_site_aniso_U_23
_atom_site_aniso_U_13
_atom_site_aniso_U_12
C1 0.0269(14) 0.0268(14) 0.0210(12) -0.0070(10) 0.0014(10) -0.0002(11)
C2 0.0247(14) 0.0385(15) 0.0134(11) 0.0027(10) 0.0000(10) -0.0022(11)
C3 0.0232(13) 0.0255(13) 0.0210(12) 0.0065(10) -0.0001(10) -0.0007(10)
C4 0.0158(11) 0.0206(12) 0.0184(11) 0.0012(10) 0.0018(9) -0.0005(9)
C5 0.0142(11) 0.0199(12) 0.0178(12) 0.0038(9) 0.0002(9) -0.0012(9)
C6 0.0226(13) 0.0169(12) 0.0234(13) -0.0001(10) 0.0016(10) 0.0006(10)
N7 0.0219(10) 0.0113(9) 0.0207(10) 0.0048(8) 0.0014(8) -0.0009(8)
N8 0.0250(11) 0.0145(9) 0.0139(9) 0.0050(7) 0.0015(8) 0.0010(8)
C9 0.0174(12) 0.0168(11) 0.0195(11) 0.0036(9) 0.0028(9) -0.0036(9)
C10 0.0293(13) 0.0133(10) 0.0192(10) -0.0001(9) 0.0016(10) -0.0026(10)
C11 0.0258(13) 0.0167(11) 0.0172(11) 0.0026(9) 0.0008(9) -0.0008(10)
C12 0.0248(13) 0.0140(11) 0.0170(11) -0.0035(9) 0.0007(9) -0.0009(9)
C13 0.0151(11) 0.0213(12) 0.0160(11) -0.0025(9) 0.0030(9) 0.0003(9)
N14 0.0219(10) 0.0171(10) 0.0120(9) -0.0020(7) 0.0005(7) 0.0010(8)
N15 0.0221(11) 0.0238(11) 0.0149(10) -0.0017(8) -0.0006(8) 0.0011(8)
C16 0.0129(11) 0.0240(13) 0.0190(12) 0.0006(10) 0.0018(9) 0.0026(9)
C17 0.0153(11) 0.0260(13) 0.0175(11) 0.0041(10) 0.0027(9) 0.0042(10)
C18 0.0269(13) 0.0228(13) 0.0257(13) 0.0024(10) 0.0033(11) 0.0033(10)
C19 0.0352(15) 0.0285(14) 0.0325(14) 0.0131(12) 0.0101(12) 0.0069(12)
C20 0.0288(14) 0.0456(16) 0.0172(12) 0.0125(11) 0.0043(10) 0.0098(12)
C21 0.0224(13) 0.0421(15) 0.0147(11) 0.0030(11) 0.0016(9) 0.0067(11)
C22 0.0289(15) 0.0242(13) 0.0323(14) -0.0080(11) 0.0078(11) -0.0033(10)
C23 0.0251(14) 0.0401(16) 0.0237(13) -0.0119(11) 0.0063(10) -0.0045(11)
C24 0.0212(12) 0.0371(15) 0.0146(11) 0.0008(10) 0.0033(9) -0.0033(11)
C25 0.0107(11) 0.0289(13) 0.0178(11) 0.0004(10) 0.0000(9) -0.0027(9)
C26 0.0132(12) 0.0253(12) 0.0170(11) 0.0000(10) 0.0028(9) -0.0005(9)
C27 0.0263(13) 0.0274(13) 0.0241(12) -0.0010(11) 0.0045(10) -0.0018(11)
N28 0.0202(10) 0.0182(10) 0.0137(9) -0.0012(8) 0.0031(8) -0.0010(8)
N29 0.0183(11) 0.0225(10) 0.0145(9) 0.0056(8) 0.0027(8) 0.0009(8)
C30 0.0130(11) 0.0229(12) 0.0146(11) 0.0023(9) -0.0010(9) -0.0006(9)
C31 0.0234(12) 0.0178(12) 0.0188(11) 0.0029(9) -0.0019(9) 0.0009(9)
C32 0.0226(12) 0.0176(11) 0.0159(11) -0.0017(9) 0.0014(9) 0.0023(9)
C33 0.0222(12) 0.0190(11) 0.0159(10) -0.0002(9) 0.0026(9) -0.0025(9)
C34 0.0144(11) 0.0164(11) 0.0183(11) -0.0023(9) -0.0010(9) 0.0018(8)
N35 0.0227(11) 0.0156(10) 0.0138(9) -0.0024(7) 0.0012(8) -0.0004(8)
N36 0.0200(10) 0.0156(10) 0.0173(9) -0.0016(8) -0.0009(8) 0.0031(8)
C37 0.0116(11) 0.0208(12) 0.0183(11) -0.0018(10) 0.0008(9) 0.0041(9)
C38 0.0162(12) 0.0202(12) 0.0170(11) -0.0019(9) 0.0000(9) 0.0005(9)
C39 0.0239(14) 0.0251(14) 0.0274(13) 0.0056(11) 0.0018(11) -0.0007(10)
C40 0.0215(13) 0.0441(16) 0.0227(13) 0.0131(12) 0.0063(10) 0.0030(12)
C41 0.0238(14) 0.0496(18) 0.0147(12) -0.0032(12) 0.0009(10) 0.0103(12)
C42 0.0212(13) 0.0257(13) 0.0218(12) -0.0064(10) -0.0021(10) 0.0058(10)
S43 0.0223(3) 0.0134(3) 0.0146(3) 0.0005(2) -0.0020(2) -0.0006(2)
O44 0.0230(9) 0.0234(9) 0.0360(9) -0.0110(7) 0.0036(7) -0.0032(7)
O45 0.0276(9) 0.0246(9) 0.0205(8) 0.0047(7) 0.0029(7) 0.0015(7)
O46 0.0403(11) 0.0169(9) 0.0315(10) -0.0049(8) -0.0132(8) 0.0027(8)
O47 0.0359(11) 0.0312(10) 0.0277(9) 0.0113(8) -0.0069(8) -0.0039(8)
S48 0.0214(3) 0.0112(3) 0.0143(3) 0.0009(2) 0.0024(2) -0.0007(2)
O49 0.0548(12) 0.0155(8) 0.0140(7) 0.0002(6) 0.0013(7) -0.0035(8)
O50 0.0230(9) 0.0341(10) 0.0325(9) 0.0101(8) -0.0018(7) -0.0013(8)
O51 0.0369(11) 0.0453(11) 0.0325(10) 0.0117(9) 0.0164(8) 0.0083(9)
O52 0.0441(11) 0.0160(9) 0.0261(9) -0.0009(7) -0.0067(8) -0.0021(8)
O53 0.0310(10) 0.0270(10) 0.0233(9) 0.0083(8) 0.0034(8) 0.0024(8)
O54 0.034(3) 0.049(3) 0.030(2) -0.008(3) -0.0028(18) 0.011(3)
O55 0.035(3) 0.097(5) 0.031(2) -0.005(4) -0.0014(19) 0.008(4)
O56 0.0541(14) 0.0784(17) 0.0338(11) -0.0113(11) 0.0105(10) -0.0150(12)
O57 0.0436(12) 0.0489(12) 0.0325(10) -0.0106(9) 0.0044(9) 0.0006(9)
O58 0.0416(12) 0.0816(17) 0.0259(10) -0.0111(10) -0.0025(9) 0.0124(12)
O59 0.0284(11) 0.0750(16) 0.0321(11) -0.0254(11) 0.0046(9) -0.0090(11)

loop_
_atom_type_symbol
_atom_type_scat_dispersion_real
_atom_type_scat_dispersion_imag
_atom_type_scat_Cromer_Mann_a1
_atom_type_scat_Cromer_Mann_b1
_atom_type_scat_Cromer_Mann_a2
_atom_type_scat_Cromer_Mann_b2
_atom_type_scat_Cromer_Mann_a3
_atom_type_scat_Cromer_Mann_b3
_atom_type_scat_Cromer_Mann_a4
_atom_type_scat_Cromer_Mann_b4
_atom_type_scat_Cromer_Mann_c
_atom_type_scat_source
C 0.0033 0.0016 2.3100 20.8439 1.0200 10.2075 1.5886 0.5687 0.8650 51.6512 0.2156 'International Tables Vol C 4.2.6.8 and 6.1.1.4'
N 0.0061 0.0033 12.2126 0.0057 3.1322 9.8933 2.0125 28.9975 1.1663 0.5826 -11.5290 'International Tables Vol C 4.2.6.8 and 6.1.1.4'
Cl 0.1484 0.1585 11.4604 0.0104 7.1964 1.1662 6.2556 18.5194 1.6455 47.7784 -9.5574 'International Tables Vol C 4.2.6.8 and 6.1.1.4'
S 0.1246 0.1234 6.9053 1.4679 5.2034 22.2151 1.4379 0.2536 1.5863 56.1720 0.8669 'International Tables Vol C 4.2.6.8 and 6.1.1.4'
O 0.0106 0.0060 3.0485 13.2771 2.2868 5.7011 1.5463 0.3239 0.8670 32.9089 0.2508 'International Tables Vol C 4.2.6.8 and 6.1.1.4'
H 0.0000 0.0000 0.4930 10.5109 0.3229 26.1257 0.1402 3.1424 0.0408 57.7998 0.0030 'International Tables Vol C 4.2.6.8 and 6.1.1.4'

loop_
_geom_angle_atom_site_label_1
_geom_angle_atom_site_label_2
_geom_angle_atom_site_label_3
_geom_angle
_geom_angle_publ_flag
C2 C1 C6 122.0(2) yes
C2 C1 H11 118.7 no
C6 C1 H11 119.3 no
C1 C2 C3 121.8(2) yes
C1 C2 H21 119.0 no
C3 C2 H21 119.2 no
C2 C3 C4 116.8(2) yes
C2 C3 H31 121.8 no
C4 C3 H31 121.4 no
C3 C4 C5 121.1(2) yes
C3 C4 N7 132.6(2) yes
C5 C4 N7 106.2(2) yes
C4 C5 C6 122.2(2) yes
C4 C5 N8 106.8(2) yes
C6 C5 N8 131.0(2) yes
C5 C6 C1 116.1(2) yes
C5 C6 H61 122.3 no
C1 C6 H61 121.6 no
C4 N7 C9 108.51(18) yes
C4 N7 H71 129.1 no
C9 N7 H71 122.3 no
C5 N8 C9 108.47(19) yes
C5 N8 H81 125.2 no
C9 N8 H81 126.0 no
N8 C9 N7 110.0(2) yes
N8 C9 C10 125.79(19) yes
N7 C9 C10 124.2(2) yes
C9 C10 C11 111.36(18) yes
C9 C10 H101 109.1 no
C11 C10 H101 108.9 no
C9 C10 H102 108.8 no
C11 C10 H102 109.0 no
H101 C10 H102 109.5 no
C10 C11 C12 112.39(18) yes
C10 C11 H112 108.7 no
C12 C11 H112 109.3 no
C10 C11 H111 108.6 no
C12 C11 H111 108.4 no
H112 C11 H111 109.5 no
C11 C12 C13 110.73(17) yes
C11 C12 H121 108.7 no
C13 C12 H121 108.8 no
C11 C12 H122 109.6 no
C13 C12 H122 109.5 no
H121 C12 H122 109.5 no
C12 C13 N14 125.0(2) yes
C12 C13 N15 125.6(2) yes
N14 C13 N15 109.3(2) yes
C13 N14 C17 108.85(19) yes
C13 N14 H141 140.2 no
C17 N14 H141 110.3 no
C13 N15 C16 108.7(2) yes
C13 N15 H151 128.5 no
C16 N15 H151 122.6 no
N15 C16 C17 106.36(19) yes
N15 C16 C21 132.0(2) yes
C17 C16 C21 121.6(2) yes
N14 C17 C16 106.7(2) yes
N14 C17 C18 130.7(2) yes
C16 C17 C18 122.5(2) yes
C17 C18 C19 115.7(2) yes
C17 C18 H181 122.0 no
C19 C18 H181 122.2 no
C18 C19 C20 121.5(2) yes
C18 C19 H191 118.6 no
C20 C19 H191 119.8 no
C19 C20 C21 122.5(2) yes
C19 C20 H201 117.9 no
C21 C20 H201 119.6 no
C16 C21 C20 116.1(2) yes
C16 C21 H211 122.0 no
C20 C21 H211 122.0 no
C23 C22 C27 121.3(2) yes
C23 C22 H221 119.5 no
C27 C22 H221 119.2 no
C22 C23 C24 122.1(2) yes
C22 C23 H231 118.8 no
C24 C23 H231 119.1 no
C23 C24 C25 116.2(2) yes
C23 C24 H241 122.1 no
C25 C24 H241 121.7 no
C24 C25 C26 121.5(2) yes
C24 C25 N29 131.7(2) yes
C26 C25 N29 106.8(2) yes
C25 C26 C27 121.9(2) yes
C25 C26 N28 105.4(2) yes
C27 C26 N28 132.7(2) yes
C22 C27 C26 117.0(2) yes
C22 C27 H271 121.7 no
C26 C27 H271 121.4 no
C26 N28 C30 109.47(19) yes
C26 N28 H281 121.5 no
C30 N28 H281 128.2 no
C25 N29 C30 109.3(2) yes
C25 N29 H291 124.4 no
C30 N29 H291 124.7 no
N29 C30 N28 109.1(2) yes
N29 C30 C31 122.7(2) yes
N28 C30 C31 128.2(2) yes
C30 C31 C32 115.93(19) yes
C30 C31 H311 108.0 no
C32 C31 H311 108.0 no
C30 C31 H312 107.7 no
C32 C31 H312 107.5 no
H311 C31 H312 109.6 no
C31 C32 C33 112.91(18) yes
C31 C32 H322 108.5 no
C33 C32 H322 108.7 no
C31 C32 H321 108.5 no
C33 C32 H321 108.7 no
H322 C32 H321 109.4 no
C32 C33 C34 112.11(18) yes
C32 C33 H331 108.9 no
C34 C33 H331 108.7 no
C32 C33 H332 108.8 no
C34 C33 H332 108.8 no
H331 C33 H332 109.4 no
C33 C34 N35 122.51(19) yes
C33 C34 N36 127.1(2) yes
N35 C34 N36 110.33(19) yes
C34 N35 C38 108.90(18) yes
C34 N35 H351 126.7 no
C38 N35 H351 123.2 no
C34 N36 C37 108.20(19) yes
C34 N36 H361 127.7 no
C37 N36 H361 111.3 no
N36 C37 C38 106.36(19) yes
N36 C37 C42 132.3(2) yes
C38 C37 C42 121.3(2) yes
C37 C38 N35 106.2(2) yes
C37 C38 C39 121.8(2) yes
N35 C38 C39 132.0(2) yes
C38 C39 C40 116.7(2) yes
C38 C39 H391 121.2 no
C40 C39 H391 122.1 no
C39 C40 C41 121.7(2) yes
C39 C40 H401 118.9 no
C41 C40 H401 119.3 no
C40 C41 C42 122.0(2) yes
C40 C41 H411 118.9 no
C42 C41 H411 119.2 no
C37 C42 C41 116.5(2) yes
C37 C42 H421 121.6 no
C41 C42 H421 121.9 no
O44 S43 O45 107.80(10) yes
O44 S43 O46 108.37(10) yes
O45 S43 O46 110.01(11) yes
O44 S43 O47 109.45(11) yes
O45 S43 O47 110.25(10) yes
O46 S43 O47 110.89(10) yes
O49 S48 O50 109.18(11) yes
O49 S48 O51 108.80(11) yes
O50 S48 O51 109.29(10) yes
O49 S48 O52 107.73(10) yes
O50 S48 O52 110.67(11) yes
O51 S48 O52 111.13(11) yes
H532 O53 H531 104.5 no
H542 O54 H541 104.4 no
H551 O55 H552 104.4 no
H562 O56 H561 104.4 no
H571 O57 H572 104.4 no
H582 O58 H581 104.6 no
H592 O59 H591 104.6 no

loop_
_geom_bond_atom_site_label_1
_geom_bond_atom_site_label_2
_geom_bond_distance
_geom_bond_publ_flag
C1 C2 1.404(4) yes
C1 C6 1.379(3) yes
C1 H11 0.950 no
C2 C3 1.376(4) yes
C2 H21 0.950 no
C3 C4 1.399(3) yes
C3 H31 0.951 no
C4 C5 1.390(3) yes
C4 N7 1.391(3) yes
C5 C6 1.398(3) yes
C5 N8 1.378(3) yes
C6 H61 0.951 no
N7 C9 1.323(3) yes
N7 H71 0.891 no
N8 C9 1.334(3) yes
N8 H81 0.827 no
C9 C10 1.492(3) yes
C10 C11 1.525(3) yes
C10 H101 0.951 no
C10 H102 0.952 no
C11 C12 1.525(3) yes
C11 H112 0.952 no
C11 H111 0.951 no
C12 C13 1.486(3) yes
C12 H121 0.951 no
C12 H122 0.952 no
C13 N14 1.331(3) yes
C13 N15 1.332(3) yes
N14 C17 1.390(3) yes
N14 H141 0.845 no
N15 C16 1.397(3) yes
N15 H151 0.905 no
C16 C17 1.378(3) yes
C16 C21 1.397(3) yes
C17 C18 1.402(3) yes
C18 C19 1.376(3) yes
C18 H181 0.950 no
C19 C20 1.409(4) yes
C19 H191 0.950 no
C20 C21 1.371(4) yes
C20 H201 0.950 no
C21 H211 0.950 no
C22 C23 1.404(4) yes
C22 C27 1.380(3) yes
C22 H221 0.950 no
C23 C24 1.375(4) yes
C23 H231 0.950 no
C24 C25 1.397(3) yes
C24 H241 0.950 no
C25 C26 1.394(3) yes
C25 N29 1.380(3) yes
C26 C27 1.375(4) yes
C26 N28 1.407(3) yes
C27 H271 0.950 no
N28 C30 1.318(3) yes
N28 H281 0.968 no
N29 C30 1.340(3) yes
N29 H291 0.786 no
C30 C31 1.497(3) yes
C31 C32 1.531(3) yes
C31 H311 0.952 no
C31 H312 0.951 no
C32 C33 1.531(3) yes
C32 H322 0.951 no
C32 H321 0.951 no
C33 C34 1.494(3) yes
C33 H331 0.951 no
C33 H332 0.951 no
C34 N35 1.328(3) yes
C34 N36 1.325(3) yes
N35 C38 1.380(3) yes
N35 H351 0.889 no
N36 C37 1.394(3) yes
N36 H361 0.907 no
C37 C38 1.400(3) yes
C37 C42 1.389(3) yes
C38 C39 1.385(3) yes
C39 C40 1.377(4) yes
C39 H391 0.951 no
C40 C41 1.394(4) yes
C40 H401 0.950 no
C41 C42 1.385(4) yes
C41 H411 0.950 no
C42 H421 0.951 no
S43 O44 1.4929(17) yes
S43 O45 1.4800(17) yes
S43 O46 1.4650(18) yes
S43 O47 1.4661(17) yes
S48 O49 1.4925(16) yes
S48 O50 1.4639(17) yes
S48 O51 1.4642(17) yes
S48 O52 1.4655(18) yes
O53 H532 0.959 no
O53 H531 0.960 no
O54 H542 0.960 no
O54 H541 0.958 no
O55 H551 0.960 no
O55 H552 0.958 no
O56 H562 0.960 no
O56 H561 0.958 no
O57 H571 0.959 no
O57 H572 0.959 no
O58 H582 0.959 no
O58 H581 0.960 no
O59 H592 0.960 no
O59 H591 0.959 no

loop_
_geom_hbond_atom_site_label_D
_geom_hbond_atom_site_label_H
_geom_hbond_atom_site_label_A
_geom_hbond_site_symmetry_A
_geom_hbond_angle_DHA
_geom_hbond_distance_DH
_geom_hbond_distance_HA
_geom_hbond_distance_DA
_geom_hbond_publ_flag
O56 H562 O54 1_455 155 0.96 1.76 2.662(3) yes
O56 H562 O55 1_455 167 0.96 1.88 2.824(3) yes
O56 H561 O47 2_564 147 0.96 2.15 2.993(3) yes
O53 H532 O51 2_465 159 0.96 1.81 2.723(3) yes
O53 H531 O50 2_565 158 0.96 1.85 2.767(3) yes
O59 H592 O45 . 168 0.96 1.84 2.790(3) yes
O59 H591 O44 1_655 149 0.96 1.90 2.761(3) yes
O58 H582 O50 2_465 177 0.96 1.84 2.796(3) yes
O58 H581 O57 1_455 178 0.96 1.83 2.790(3) yes
O57 H571 O56 . 164 0.96 1.82 2.752(3) yes
O57 H572 O51 2_465 164 0.96 1.89 2.825(3) yes
O55 H551 O47 2_564 173 0.96 1.92 2.873(3) yes
O54 H542 O47 2_564 176 0.96 1.96 2.921(3) yes
O55 H542 O47 2_564 136 1.12 1.96 2.873(3) yes
O55 H552 O58 1_655 172 0.96 1.78 2.732(3) yes
O54 H541 O58 1_655 177 0.96 1.85 2.811(3) yes
O55 H541 O58 1_655 135 1.09 1.85 2.732(3) yes
N14 H141 O45 2_465 166 0.84 1.95 2.775(3) yes
N15 H151 O59 1_445 152 0.91 1.85 2.686(3) yes
N8 H81 O44 2_465 167 0.83 1.87 2.685(3) yes
C3 H31 O46 1_546 143 0.95 2.59 3.399(3) yes
C2 H21 O44 1_546 135 0.95 2.60 3.342(3) yes
N7 H71 O52 1_446 175 0.89 1.79 2.676(3) yes
N35 H351 O49 . 159 0.89 1.80 2.644(3) yes
N36 H361 O46 2_564 141 0.91 1.91 2.676(3) yes
N28 H281 O49 . 173 0.97 1.78 2.743(3) yes
C27 H271 O52 . 141 0.95 2.51 3.303(3) yes
N29 H291 O53 . 156 0.79 1.93 2.665(3) yes
